data_4108792
loop_
_publ_author_name
'Byungsook Kim'
'Miseon Lee'
'Mi Jung Kim'
'Hyunjoo Lee'
'Sanghee Kim'
'Deukjoon Kim'
'Minseob Koh'
'Seung Bum Park'
'Kye Jung Shin'

_publ_section_title
;
 Biomimetic Asymmetric Total Synthesis of (-)-Laurefucin via an
 Organoselenium-Mediated Intramolecular Hydroxyetherification
;
_journal_name_full 'Journal of the American Chemical Society'
_journal_page_first 16807
_journal_page_last 16811
_journal_paper_doi 10.1021/ja806304s
_journal_volume 130
_journal_year 2008
_chemical_formula_moiety 'C15 H21 Br O3 '
_chemical_formula_sum 'C15 H21 Br O3'
_chemical_formula_weight 329.23
_space_group_IT_number 19
_symmetry_cell_setting orthorhombic
_symmetry_Int_Tables_number 19
_symmetry_space_group_name_Hall 'P 2ac 2ab'
_symmetry_space_group_name_H-M 'P 21 21 21'
_cell_angle_alpha 90
_cell_angle_beta 90
_cell_angle_gamma 90
_cell_formula_units_Z 4
_cell_length_a 8.3834(9)
_cell_length_b 13.102(2)
_cell_length_c 14.396(2)
_cell_measurement_reflns_used 6131
_cell_measurement_temperature 293.1
_cell_measurement_theta_max 27.4
_cell_measurement_theta_min 3.1
_cell_volume 1581.2(4)
_computing_cell_refinement PROCESS-AUTO
_computing_data_collection PROCESS-AUTO
_computing_data_reduction CrystalStructure
_computing_publication_material 'CrystalStructure 3.6.0'
_computing_structure_refinement SHELXL
_computing_structure_solution SIR92
_diffrn_detector_area_resol_mean 10.00
_diffrn_measured_fraction_theta_full 0.9967
_diffrn_measured_fraction_theta_max 0.9967
_diffrn_measurement_device_type 'Rigaku RAXIS-RAPID'
_diffrn_measurement_method \w
_diffrn_radiation_type 'Mo K\a'
_diffrn_radiation_wavelength 0.7107
_diffrn_reflns_av_R_equivalents 0.125
_diffrn_reflns_limit_h_max 10
_diffrn_reflns_limit_h_min -10
_diffrn_reflns_limit_k_max 16
_diffrn_reflns_limit_k_min -16
_diffrn_reflns_limit_l_max 18
_diffrn_reflns_limit_l_min -18
_diffrn_reflns_number 15563
_diffrn_reflns_theta_full 27.45
_diffrn_reflns_theta_max 27.45
_exptl_absorpt_coefficient_mu 2.609
_exptl_absorpt_correction_T_max 0.770
_exptl_absorpt_correction_T_min 0.411
_exptl_absorpt_correction_type multi-scan
_exptl_absorpt_process_details
;
    Higashi, T. (1995). Program for Absorption Correction.
    Rigaku Corporation, Tokyo, Japan.
;
_exptl_crystal_colour colorless
_exptl_crystal_density_diffrn 1.383
_exptl_crystal_description block
_exptl_crystal_F_000 680.00
_exptl_crystal_size_max 0.30
_exptl_crystal_size_mid 0.10
_exptl_crystal_size_min 0.10
_refine_diff_density_max 0.22
_refine_diff_density_min -0.34
_refine_ls_extinction_method none
_refine_ls_goodness_of_fit_ref 0.984
_refine_ls_hydrogen_treatment refall
_refine_ls_number_parameters 181
_refine_ls_number_reflns 3618
_refine_ls_R_factor_gt 0.0600
_refine_ls_shift/su_max 0.0000
_refine_ls_structure_factor_coef Fsqd
_refine_ls_weighting_details 'w = 1/[\s^2^(Fo^2^)+(0.0553P)^2^+0.0000P] where P=(Fo^2^+2Fc^2^)/3'
_refine_ls_weighting_scheme calc
_refine_ls_wR_factor_ref 0.1620
_reflns_number_gt 0
_reflns_number_total 15516
_reflns_threshold_expression F^2^>2.0\s(F^2^)
_cod_data_source_file ja806304s_si_003.cif
_cod_data_source_block '_Laurefucin5'
_cod_original_cell_volume 1581.2(3)
_cod_original_formula_sum 'C15 H21 Br O3 '
_cod_database_code 4108792

loop_
_symmetry_equiv_pos_site_id
_symmetry_equiv_pos_as_xyz
1 +X,+Y,+Z
2 1/2+X,1/2-Y,-Z
3 -X,1/2+Y,1/2-Z
4 1/2-X,-Y,1/2+Z

loop_
_atom_site_label
_atom_site_type_symbol
_atom_site_fract_x
_atom_site_fract_y
_atom_site_fract_z
_atom_site_U_iso_or_equiv
_atom_site_adp_type
_atom_site_occupancy
_atom_site_symmetry_multiplicity
_atom_site_calc_flag
_atom_site_refinement_flags
Br(1) Br 0.38793(9) 0.26722(9) 0.26470(7) 0.1483(6) Uani 1.00 1 d ..
O(1) O -0.2154(5) 0.3774(5) 0.0365(4) 0.089(1) Uani 1.00 1 d ..
O(3) O -0.0379(8) 0.1694(5) 0.0263(4) 0.092(2) Uani 1.00 1 d ..
O(2) O 0.0707(5) 0.4577(4) 0.1352(3) 0.084(1) Uani 1.00 1 d ..
C(4) C 0.2401(7) 0.3186(7) 0.1726(5) 0.089(3) Uani 1.00 1 d ..
C(9) C -0.0923(8) 0.4664(6) 0.1603(5) 0.082(2) Uani 1.00 1 d ..
C(7) C -0.1603(7) 0.3049(6) 0.1041(5) 0.070(2) Uani 1.00 1 d ..
C(5) C 0.1183(7) 0.2379(6) 0.1529(4) 0.087(2) Uani 1.00 1 d ..
C(3) C 0.1757(8) 0.4232(7) 0.2032(5) 0.087(2) Uani 1.00 1 d ..
C(14) C -0.068(2) 0.821(1) 0.027(1) 0.152(5) Uani 1.00 1 d ..
C(11) C -0.115(1) 0.5408(7) -0.0064(6) 0.106(3) Uani 1.00 1 d ..
C(6) C 0.0030(6) 0.2615(6) 0.0754(4) 0.071(2) Uani 1.00 1 d ..
C(8) C -0.1600(7) 0.3666(6) 0.1942(5) 0.081(2) Uani 1.00 1 d ..
C(10) C -0.1847(9) 0.4809(8) 0.0701(6) 0.096(3) Uani 1.00 1 d ..
C(13) C -0.064(2) 0.717(1) 0.005(1) 0.219(9) Uani 1.00 1 d ..
C(16) C -0.054(2) 0.912(2) 0.038(1) 0.170(8) Uani 1.00 1 d ..
C(2) C 0.3145(9) 0.5002(9) 0.2104(8) 0.155(5) Uani 1.00 1 d ..
C(12) C -0.107(3) 0.652(1) 0.018(1) 0.184(7) Uani 1.00 1 d ..
C(1) C 0.247(1) 0.599(1) 0.243(1) 0.199(6) Uani 1.00 1 d ..
H(1) H 0.3942 0.4756 0.2537 0.186 Uiso 1.00 1 c R
H(2) H 0.3645 0.5091 0.1502 0.186 Uiso 1.00 1 c R
H(3) H 0.2116 0.6383 0.1909 0.239 Uiso 1.00 1 c R
H(4) H 0.3278 0.6364 0.2763 0.239 Uiso 1.00 1 c R
H(5) H 0.1586 0.5861 0.2839 0.239 Uiso 1.00 1 c R
H(6) H 0.0575 0.2259 0.2092 0.104 Uiso 1.00 1 c R
H(7) H 0.1737 0.1751 0.1379 0.104 Uiso 1.00 1 c R
H(8) H -0.2669 0.3749 0.2188 0.097 Uiso 1.00 1 c R
H(9) H -0.0925 0.3356 0.2410 0.097 Uiso 1.00 1 c R
H(10) H -0.1783 0.5319 -0.0620 0.127 Uiso 1.00 1 c R
H(11) H -0.0078 0.5159 -0.0193 0.127 Uiso 1.00 1 c R
H(12) H 0.3007 0.3293 0.1152 0.107 Uiso 1.00 1 c R
H(13) H -0.1109 0.5222 0.2044 0.099 Uiso 1.00 1 c R
H(14) H -0.2375 0.2490 0.1092 0.084 Uiso 1.00 1 c R
H(15) H 0.1208 0.4173 0.2631 0.105 Uiso 1.00 1 c R
H(16) H 0.0539 0.3091 0.0319 0.086 Uiso 1.00 1 c R
H(17) H -0.2877 0.5118 0.0858 0.116 Uiso 1.00 1 c R
H(18) H -0.1752 0.6611 0.0684 0.221 Uiso 1.00 1 c R
H(19) H 0.0122 0.7083 -0.0407 0.263 Uiso 1.00 1 c R
H(20) H -0.110(6) 0.914(5) 0.055(3) 0.01(1) Uiso 1.00 1 c ..
H(21) H 0.028(5) 0.149(4) 0.006(3) 0.01(2) Uiso 1.00 1 c ..

loop_
_atom_site_aniso_label
_atom_site_aniso_U_11
_atom_site_aniso_U_22
_atom_site_aniso_U_33
_atom_site_aniso_U_12
_atom_site_aniso_U_13
_atom_site_aniso_U_23
Br(1) 0.0866(5) 0.219(1) 0.1395(8) 0.0319(6) -0.0333(5) -0.0103(8)
O(1) 0.085(3) 0.088(5) 0.094(4) 0.007(3) -0.026(3) -0.004(4)
O(3) 0.093(4) 0.073(5) 0.110(5) 0.012(4) 0.006(4) -0.014(4)
O(2) 0.065(3) 0.094(4) 0.092(3) -0.011(3) 0.002(3) -0.003(3)
C(4) 0.049(3) 0.130(8) 0.089(5) 0.010(5) -0.004(3) 0.000(5)
C(9) 0.075(4) 0.068(6) 0.104(6) -0.006(4) 0.006(5) -0.012(5)
C(7) 0.067(4) 0.058(5) 0.086(5) -0.001(3) -0.012(3) -0.001(5)
C(5) 0.074(4) 0.099(6) 0.088(4) 0.025(5) -0.008(4) 0.002(5)
C(3) 0.057(4) 0.108(7) 0.097(6) -0.014(4) 0.004(4) -0.014(5)
C(14) 0.19(1) 0.13(1) 0.134(9) -0.04(1) 0.063(8) 0.01(1)
C(11) 0.163(8) 0.050(6) 0.105(7) 0.004(6) 0.004(7) -0.007(5)
C(6) 0.068(3) 0.064(6) 0.082(4) 0.003(4) 0.002(3) -0.009(5)
C(8) 0.059(4) 0.097(7) 0.086(5) 0.003(4) 0.016(3) -0.010(5)
C(10) 0.097(5) 0.092(8) 0.101(7) 0.001(5) -0.012(5) -0.006(6)
C(13) 0.37(2) 0.10(1) 0.19(1) -0.06(2) 0.15(1) -0.03(1)
C(16) 0.14(1) 0.22(2) 0.15(1) -0.03(1) 0.083(9) 0.03(1)
C(2) 0.079(5) 0.18(1) 0.21(1) -0.011(6) -0.012(6) -0.083(9)
C(12) 0.34(2) 0.08(1) 0.13(1) -0.03(1) 0.01(1) 0.03(1)
C(1) 0.131(7) 0.21(1) 0.26(1) -0.070(8) 0.05(1) -0.09(1)

loop_
_atom_type_symbol
_atom_type_description
_atom_type_scat_dispersion_real
_atom_type_scat_dispersion_imag
_atom_type_scat_source
C C 0.003 0.002
;
International Tables for Crystallography
(1992, Vol. C, Tables 4.2.6.8 and 6.1.1.4)
;
H H 0.000 0.000
;
International Tables for Crystallography
(1992, Vol. C, Table 6.1.1.4)
;
Br Br -0.290 2.459
;
International Tables for Crystallography
(1992, Vol. C, Tables 4.2.6.8 and 6.1.1.4)
;
O O 0.011 0.006
;
International Tables for Crystallography
(1992, Vol. C, Tables 4.2.6.8 and 6.1.1.4)
;

loop_
_geom_angle_atom_site_label_1
_geom_angle_atom_site_label_2
_geom_angle_atom_site_label_3
_geom_angle
Br(1) C(4) C(5) 108.7(6)
Br(1) C(4) C(3) 109.8(5)
O(1) C(7) C(6) 110.4(5)
O(1) C(7) C(8) 103.0(6)
C(10) O(1) C(7) 109.4(6)
O(1) C(10) C(9) 104.8(7)
O(1) C(10) C(11) 108.4(7)
O(3) C(6) C(5) 110.1(6)
O(3) C(6) C(7) 103.3(5)
C(3) O(2) C(9) 117.1(5)
O(2) C(9) C(8) 112.1(6)
O(2) C(9) C(10) 106.4(6)
O(2) C(3) C(4) 108.0(6)
O(2) C(3) C(2) 108.1(7)
C(3) C(4) C(5) 116.4(5)
C(4) C(5) C(6) 115.6(6)
C(4) C(3) C(2) 109.7(6)
C(9) C(8) C(7) 100.7(5)
C(10) C(9) C(8) 101.1(6)
C(9) C(10) C(11) 120.0(7)
C(7) C(6) C(5) 116.5(5)
C(8) C(7) C(6) 115.0(5)
C(3) C(2) C(1) 107.7(7)
C(14) C(13) C(12) 146(2)
C(16) C(14) C(13) 171(1)
C(12) C(11) C(10) 111.0(9)
C(11) C(12) C(13) 148(2)
Br(1) C(4) H(12) 107.1887
O(1) C(7) H(14) 109.4104
O(1) C(10) H(17) 107.6785
O(3) C(6) H(16) 108.8885
H(21) O(3) C(6) 110(4)
O(2) C(9) H(13) 112.2025
O(2) C(3) H(15) 110.2963
C(4) C(5) H(6) 108.3778
C(4) C(5) H(7) 108.3778
H(12) C(4) C(5) 107.1966
H(12) C(4) C(3) 107.1933
C(4) C(3) H(15) 110.2974
C(9) C(8) H(8) 111.6381
C(9) C(8) H(9) 111.6383
H(13) C(9) C(8) 112.1969
H(13) C(9) C(10) 112.1924
C(9) C(10) H(17) 107.6872
H(14) C(7) C(6) 109.4033
C(7) C(6) H(16) 108.8883
C(7) C(8) H(8) 111.6368
C(7) C(8) H(9) 111.6401
H(14) C(7) C(8) 109.3983
H(6) C(5) C(6) 108.3733
H(7) C(5) C(6) 108.3706
C(5) C(6) H(16) 108.8774
H(7) C(5) H(6) 107.4478
C(3) C(2) H(1) 110.1691
C(3) C(2) H(2) 110.1708
H(15) C(3) C(2) 110.3064
C(14) C(13) H(19) 106.9973
C(14) C(16) H(20) 90(7)
H(10) C(11) C(10) 109.4343
H(11) C(11) C(10) 109.4270
C(11) C(10) H(17) 107.6790
H(10) C(11) C(12) 109.4386
H(11) C(11) C(12) 109.4320
C(11) C(12) H(18) 105.9916
H(11) C(11) H(10) 108.0364
H(9) C(8) H(8) 109.4121
C(13) C(12) H(18) 106.0003
H(19) C(13) C(12) 107.0014
H(1) C(2) C(1) 110.1667
H(2) C(2) C(1) 110.1696
C(2) C(1) H(3) 109.4698
C(2) C(1) H(5) 109.4709
C(2) C(1) H(4) 109.4728
H(2) C(2) H(1) 108.4701
H(5) C(1) H(3) 109.4708
H(4) C(1) H(3) 109.4640
H(5) C(1) H(4) 109.4790

loop_
_geom_bond_atom_site_label_1
_geom_bond_atom_site_label_2
_geom_bond_distance
Br(1) C(4) 1.936(7)
O(1) C(7) 1.437(9)
O(1) C(10) 1.46(1)
O(3) C(6) 1.44(1)
O(2) C(9) 1.418(8)
O(2) C(3) 1.393(9)
C(4) C(5) 1.50(1)
C(4) C(3) 1.54(1)
C(9) C(8) 1.51(1)
C(9) C(10) 1.52(1)
C(7) C(6) 1.539(8)
C(7) C(8) 1.53(1)
C(5) C(6) 1.509(9)
C(3) C(2) 1.54(1)
C(14) C(13) 1.39(2)
C(14) C(16) 1.22(3)
C(11) C(10) 1.47(1)
C(11) C(12) 1.51(2)
C(13) C(12) 0.94(2)
C(2) C(1) 1.49(2)
O(3) H(21) 0.68(4)
C(4) H(12) 0.9800
C(9) H(13) 0.9800
C(7) H(14) 0.9800
C(5) H(6) 0.9699
C(5) H(7) 0.9700
C(3) H(15) 0.9800
C(11) H(10) 0.9700
C(11) H(11) 0.9701
C(6) H(16) 0.9799
C(8) H(8) 0.9700
C(8) H(9) 0.9700
C(10) H(17) 0.9800
C(13) H(19) 0.9300
C(16) H(20) 0.53(5)
C(2) H(1) 0.9699
C(2) H(2) 0.9699
C(12) H(18) 0.9300
C(1) H(3) 0.9601
C(1) H(4) 0.9600
C(1) H(5) 0.9600
H(21) O(3) 0.68(4)

loop_
_geom_contact_atom_site_label_1
_geom_contact_atom_site_label_2
_geom_contact_distance
_geom_contact_site_symmetry_2
Br(1) C(5) 2.801(6) .
Br(1) C(3) 2.851(8) .
Br(1) C(2) 3.21(1) .
O(1) O(3) 3.109(9) .
O(1) O(3) 2.915(8) 45502
O(1) O(2) 2.980(7) .
O(1) C(9) 2.367(9) .
O(1) C(5) 3.415(8) 45502
O(1) C(11) 2.38(1) .
O(1) C(6) 2.444(9) .
O(1) C(6) 3.388(8) 45502
O(1) C(8) 2.322(8) .
O(3) O(1) 2.915(8) 55502
O(3) C(4) 3.418(9) 45502
O(3) C(7) 2.337(9) .
O(3) C(5) 2.418(9) .
O(3) C(16) 3.38(2) 54501
O(2) C(4) 2.37(1) .
O(2) C(7) 2.822(8) .
O(2) C(5) 2.919(9) .
O(2) C(11) 2.78(1) .
O(2) C(6) 2.770(9) .
O(2) C(8) 2.427(8) .
O(2) C(10) 2.356(9) .
O(2) C(2) 2.38(1) .
O(2) C(12) 3.40(2) .
O(2) C(1) 2.84(1) .
C(4) O(3) 3.418(9) 55502
C(4) C(9) 3.40(1) .
C(4) C(7) 3.503(8) .
C(4) C(6) 2.544(9) .
C(4) C(8) 3.427(8) .
C(4) C(2) 2.52(2) .
C(9) C(7) 2.34(1) .
C(9) C(5) 3.48(1) .
C(9) C(3) 2.398(9) .
C(9) C(11) 2.60(1) .
C(9) C(6) 3.06(1) .
C(9) C(2) 3.51(1) .
C(9) C(12) 3.18(2) .
C(9) C(1) 3.54(1) .
C(7) C(5) 2.592(9) .
C(7) C(3) 3.518(9) .
C(7) C(11) 3.50(1) .
C(7) C(10) 2.37(1) .
C(7) C(1) 3.55(2) 54503
C(5) O(1) 3.415(8) 55502
C(5) C(3) 2.58(1) .
C(5) C(8) 2.939(9) .
C(3) C(6) 3.16(1) .
C(3) C(8) 2.914(9) .
C(3) C(1) 2.45(2) .
C(14) C(12) 2.23(2) .
C(11) C(13) 2.35(2) .
C(6) O(1) 3.388(8) 55502
C(6) C(8) 2.59(1) .
C(6) C(10) 3.28(1) .
C(8) C(10) 2.34(1) .
C(10) C(13) 3.38(2) .
C(10) C(12) 2.46(2) .
C(13) C(16) 2.60(3) .
C(16) O(3) 3.38(2) 56501
C(16) C(12) 3.44(3) .
C(1) C(7) 3.55(2) 55503
Br(1) H(1) 2.7358 .
Br(1) H(2) 3.5776 .
Br(1) H(4) 2.9944 64503
Br(1) H(6) 2.9334 .
Br(1) H(7) 2.8318 .
Br(1) H(8) 3.2864 65501
Br(1) H(12) 2.4143 .
Br(1) H(15) 2.9808 .
Br(1) H(18) 3.2993 54503
Br(1) H(19) 2.9418 56504
O(1) H(7) 2.7630 45502
O(1) H(8) 2.6605 .
O(1) H(9) 3.1677 .
O(1) H(10) 2.4899 .
O(1) H(11) 2.6388 .
O(1) H(12) 3.4818 45502
O(1) H(13) 3.1952 .
O(1) H(14) 1.9905 .
O(1) H(16) 2.4294 .
O(1) H(16) 3.2683 45502
O(1) H(17) 1.9932 .
O(1) H(21) 2.27(4) 45502
O(3) H(2) 3.5476 45502
O(3) H(5) 3.1115 54503
O(3) H(6) 2.8499 .
O(3) H(7) 2.3940 .
O(3) H(12) 2.4451 45502
O(3) H(14) 2.3057 .
O(3) H(14) 3.3600 55502
O(3) H(16) 1.9870 .
O(3) H(16) 3.5350 45502
O(3) H(17) 3.5550 55502
O(3) H(20) 3.43(6) 54501
O(2) H(1) 3.2127 .
O(2) H(2) 2.5625 .
O(2) H(3) 2.7636 .
O(2) H(5) 2.8207 .
O(2) H(6) 3.2216 .
O(2) H(8) 3.2619 .
O(2) H(9) 2.5994 .
O(2) H(11) 2.4408 .
O(2) H(12) 2.5750 .
O(2) H(13) 2.0056 .
O(2) H(15) 1.9612 .
O(2) H(16) 2.4541 .
O(2) H(17) 3.1680 .
O(2) H(18) 3.5029 .
C(4) H(1) 2.6957 .
C(4) H(2) 2.7241 .
C(4) H(6) 2.0242 .
C(4) H(7) 2.0242 .
C(4) H(9) 2.9655 .
C(4) H(15) 2.0906 .
C(4) H(16) 2.5598 .
C(4) H(21) 3.55(4) 55502
C(9) H(3) 3.4291 .
C(9) H(5) 3.1700 .
C(9) H(6) 3.4650 .
C(9) H(8) 2.0711 .
C(9) H(9) 2.0712 .
C(9) H(10) 3.3904 .
C(9) H(11) 2.7578 .
C(9) H(14) 3.1836 .
C(9) H(15) 2.4068 .
C(9) H(16) 3.0274 .
C(9) H(17) 2.0467 .
C(9) H(18) 2.9560 .
C(7) H(4) 3.1326 54503
C(7) H(5) 3.2889 54503
C(7) H(6) 2.5873 .
C(7) H(7) 3.3115 .
C(7) H(8) 2.0900 .
C(7) H(9) 2.0900 .
C(7) H(11) 3.5258 .
C(7) H(13) 3.2187 .
C(7) H(15) 3.5998 .
C(7) H(16) 2.0747 .
C(7) H(16) 3.4365 45502
C(7) H(17) 2.9263 .
C(7) H(21) 2.94(5) .
C(7) H(21) 3.12(4) 45502
C(5) H(5) 3.1893 54503
C(5) H(9) 2.5232 .
C(5) H(12) 2.0172 .
C(5) H(13) 3.4949 54503
C(5) H(14) 3.0517 .
C(5) H(15) 2.8356 .
C(5) H(16) 2.0478 .
C(5) H(21) 2.53(5) .
C(3) H(1) 2.0867 .
C(3) H(2) 2.0867 .
C(3) H(3) 2.8399 .
C(3) H(4) 3.2451 .
C(3) H(5) 2.4341 .
C(3) H(6) 2.7705 .
C(3) H(7) 3.3849 .
C(3) H(9) 2.5829 .
C(3) H(12) 2.0533 .
C(3) H(13) 2.7301 .
C(3) H(16) 3.0593 .
C(3) H(20) 3.52(5) 54503
C(14) H(2) 3.4322 46502
C(14) H(15) 3.3097 55503
C(14) H(18) 2.3520 .
C(14) H(18) 3.5776 56502
C(14) H(19) 1.8879 .
C(14) H(19) 3.5428 46502
C(14) H(20) 1.33(6) .
C(11) H(13) 3.0435 .
C(11) H(16) 3.3929 .
C(11) H(17) 2.0024 .
C(11) H(18) 1.9758 .
C(11) H(19) 2.4882 .
C(6) H(5) 3.3501 54503
C(6) H(6) 2.0346 .
C(6) H(7) 2.0346 .
C(6) H(8) 3.4050 .
C(6) H(9) 2.6961 .
C(6) H(12) 2.7107 .
C(6) H(12) 3.4377 45502
C(6) H(14) 2.0809 .
C(6) H(14) 3.4369 55502
C(6) H(15) 3.5278 .
C(6) H(21) 1.79(5) .
C(8) H(3) 3.4453 54503
C(8) H(4) 3.3553 54503
C(8) H(6) 2.6025 .
C(8) H(13) 2.0850 .
C(8) H(14) 2.0710 .
C(8) H(15) 2.6398 .
C(8) H(16) 3.0391 .
C(8) H(17) 2.6836 .
C(10) H(8) 2.6431 .
C(10) H(9) 3.2059 .
C(10) H(10) 2.0160 .
C(10) H(11) 2.0160 .
C(10) H(13) 2.0999 .
C(10) H(14) 3.1220 .
C(10) H(16) 3.0614 .
C(10) H(18) 2.3619 .
C(10) H(21) 3.15(5) 45502
C(13) H(10) 2.7805 .
C(13) H(11) 2.7005 .
C(13) H(17) 3.4733 .
C(13) H(18) 1.4903 .
C(13) H(20) 2.70(7) .
C(16) H(2) 2.9730 46502
C(16) H(5) 3.5444 55503
C(16) H(9) 3.5596 55503
C(16) H(10) 3.2529 56502
C(16) H(15) 2.9240 55503
C(16) H(17) 3.0221 56502
C(16) H(18) 3.4710 .
C(16) H(19) 2.9517 .
C(16) H(21) 3.21(6) 56501
C(2) H(3) 2.0235 .
C(2) H(4) 2.0234 .
C(2) H(5) 2.0234 .
C(2) H(12) 2.6274 .
C(2) H(13) 3.5781 .
C(2) H(15) 2.0956 .
C(12) H(10) 2.0445 .
C(12) H(11) 2.0445 .
C(12) H(13) 3.1785 .
C(12) H(17) 2.5760 .
C(12) H(19) 1.5000 .
C(12) H(20) 3.46(7) .
C(1) H(1) 2.0387 .
C(1) H(2) 2.0387 .
C(1) H(6) 3.1228 55503
C(1) H(9) 3.3668 55503
C(1) H(13) 3.2147 .
C(1) H(14) 2.8940 55503
C(1) H(15) 2.6212 .
H(2) O(3) 3.5476 55502
H(2) C(14) 3.4322 56502
H(2) C(16) 2.9730 56502
H(3) C(8) 3.4453 55503
H(4) Br(1) 2.9944 65503
H(4) C(7) 3.1326 55503
H(4) C(8) 3.3553 55503
H(5) O(3) 3.1115 55503
H(5) C(7) 3.2889 55503
H(5) C(5) 3.1893 55503
H(5) C(6) 3.3501 55503
H(5) C(16) 3.5444 54503
H(6) C(1) 3.1228 54503
H(7) O(1) 2.7630 55502
H(8) Br(1) 3.2864 45501
H(9) C(16) 3.5596 54503
H(9) C(1) 3.3668 54503
H(10) C(16) 3.2529 46502
H(12) O(1) 3.4818 55502
H(12) O(3) 2.4451 55502
H(12) C(6) 3.4377 55502
H(13) C(5) 3.4949 55503
H(14) O(3) 3.3600 45502
H(14) C(6) 3.4369 45502
H(14) C(1) 2.8940 54503
H(15) C(14) 3.3097 54503
H(15) C(16) 2.9240 54503
H(16) O(1) 3.2683 55502
H(16) O(3) 3.5350 55502
H(16) C(7) 3.4365 55502
H(17) O(3) 3.5550 45502
H(17) C(16) 3.0221 46502
H(18) Br(1) 3.2993 55503
H(18) C(14) 3.5776 46502
H(19) Br(1) 2.9418 56404
H(19) C(14) 3.5428 56502
H(20) O(3) 3.43(6) 56501
H(20) C(3) 3.52(5) 55503
H(21) O(1) 2.27(4) 55502
H(21) C(4) 3.55(4) 45502
H(21) C(7) 2.94(5) .
H(21) C(7) 3.12(4) 55502
H(21) C(5) 2.53(5) .
H(21) C(6) 1.79(5) .
H(21) C(10) 3.15(5) 55502
H(21) C(16) 3.21(6) 54501

loop_
_geom_torsion_atom_site_label_1
_geom_torsion_atom_site_label_2
_geom_torsion_atom_site_label_3
_geom_torsion_atom_site_label_4
_geom_torsion
C(10) O(1) C(7) C(6) -100.4(6)
C(10) O(1) C(7) C(8) 22.9(5)
C(7) O(1) C(10) C(9) 5.0(7)
C(7) O(1) C(10) C(11) 134.3(6)
C(3) O(2) C(9) C(8) -57.5(7)
C(3) O(2) C(9) C(10) -167.2(6)
C(9) O(2) C(3) C(4) 113.8(6)
C(9) O(2) C(3) C(2) -127.5(6)
Br(1) C(4) C(5) C(6) -174.1(5)
C(3) C(4) C(5) C(6) 61.3(8)
Br(1) C(4) C(3) O(2) 179.7(5)
Br(1) C(4) C(3) C(2) 62.1(8)
C(5) C(4) C(3) O(2) -56.3(8)
C(5) C(4) C(3) C(2) -174.0(7)
O(2) C(9) C(8) C(7) -68.9(7)
C(10) C(9) C(8) C(7) 44.0(6)
O(2) C(9) C(10) O(1) 86.2(7)
O(2) C(9) C(10) C(11) -35(1)
C(8) C(9) C(10) O(1) -31.0(7)
C(8) C(9) C(10) C(11) -153.0(8)
O(1) C(7) C(6) O(3) -94.1(7)
O(1) C(7) C(6) C(5) 145.1(7)
C(8) C(7) C(6) O(3) 149.9(6)
C(8) C(7) C(6) C(5) 29.1(9)
O(1) C(7) C(8) C(9) -41.8(6)
C(6) C(7) C(8) C(9) 78.3(7)
C(4) C(5) C(6) O(3) 145.6(6)
C(4) C(5) C(6) C(7) -97.3(7)
O(2) C(3) C(2) C(1) 64(1)
C(4) C(3) C(2) C(1) -178.1(8)
C(12) C(11) C(10) O(1) 169.9(7)
C(12) C(11) C(10) C(9) -69(1)
C(10) C(11) C(12) C(13) 163(3)
C(14) C(13) C(12) C(11) 174(2)

loop_
_cod_related_entry_id
_cod_related_entry_database
_cod_related_entry_code
1 ChemSpider 10469696
